data_7238555
loop_
_publ_author_name
'Takase, Masayoshi'
'Yoshida, Naofumi'
'Narita, Tomoyuki'
'Fujio, Takashi'
'Nishinaga, Tohru'
'Iyoda, Masahiko'

_publ_section_title
;
 Sterically congested pyrrole-fused tetrathiafulvalene decamers as highly
 conductive amorphous molecular materials
;
_journal_issue 8
_journal_name_full 'RSC Advances'
_journal_page_first 3221
_journal_paper_doi 10.1039/c2ra00035k
_journal_volume 2
_journal_year 2012
_chemical_formula_sum 'C52 H40 N10'
_chemical_formula_weight 804.94
_space_group_IT_number 61
_space_group_name_Hall '-P 2ac 2ab'
_space_group_name_H-M_alt 'P b c a'
_symmetry_cell_setting orthorhombic
_symmetry_space_group_name_H-M 'P b c a'
_atom_sites_solution_hydrogens geom
_atom_sites_solution_primary direct
_atom_sites_solution_secondary difmap
_audit_creation_method SHELXL-97
_cell_angle_alpha 90.00
_cell_angle_beta 90.00
_cell_angle_gamma 90.00
_cell_formula_units_Z 8
_cell_length_a 14.853(3)
_cell_length_b 22.747(3)
_cell_length_c 25.640(4)
_cell_measurement_temperature 293(2)
_cell_volume 8663(2)
_computing_cell_refinement 'Bruker SMART'
_computing_data_collection 'Bruker SMART'
_computing_data_reduction 'Bruker SAINT'
_computing_molecular_graphics 'Bruker XSHELL'
_computing_publication_material 'XCIF (Bruker AXS, 2001)'
_computing_structure_refinement 'SHELXL-97 (Sheldrick, 1997)'
_computing_structure_solution 'SHELXS-97 (Sheldrick, 1990)'
_diffrn_ambient_temperature 293(2)
_diffrn_detector_area_resol_mean 8.366
_diffrn_measured_fraction_theta_full 0.998
_diffrn_measured_fraction_theta_max 0.998
_diffrn_measurement_device_type 'Bruker SMART CCD area detector system'
_diffrn_measurement_method 'omega scan'
_diffrn_radiation_monochromator graphite
_diffrn_radiation_source 'fine-focus sealed tube'
_diffrn_radiation_type MoK\a
_diffrn_radiation_wavelength 0.71073
_diffrn_reflns_av_R_equivalents 0.0468
_diffrn_reflns_av_sigmaI/netI 0.0313
_diffrn_reflns_limit_h_max 16
_diffrn_reflns_limit_h_min -16
_diffrn_reflns_limit_k_max 22
_diffrn_reflns_limit_k_min -25
_diffrn_reflns_limit_l_max 27
_diffrn_reflns_limit_l_min -28
_diffrn_reflns_number 36688
_diffrn_reflns_theta_full 23.28
_diffrn_reflns_theta_max 23.28
_diffrn_reflns_theta_min 1.59
_exptl_absorpt_coefficient_mu 0.076
_exptl_absorpt_correction_type empirical
_exptl_crystal_colour colorless
_exptl_crystal_density_diffrn 1.234
_exptl_crystal_density_method 'not measured'
_exptl_crystal_description prism
_exptl_crystal_F_000 3376
_exptl_crystal_size_max 0.40
_exptl_crystal_size_mid 0.30
_exptl_crystal_size_min 0.20
_refine_diff_density_max 0.152
_refine_diff_density_min -0.215
_refine_diff_density_rms 0.054
_refine_ls_extinction_method none
_refine_ls_goodness_of_fit_ref 1.035
_refine_ls_hydrogen_treatment constr
_refine_ls_matrix_type full
_refine_ls_number_parameters 559
_refine_ls_number_reflns 6235
_refine_ls_number_restraints 0
_refine_ls_restrained_S_all 1.035
_refine_ls_R_factor_all 0.0686
_refine_ls_R_factor_gt 0.0431
_refine_ls_shift/su_max 0.000
_refine_ls_shift/su_mean 0.000
_refine_ls_structure_factor_coef Fsqd
_refine_ls_weighting_details 'calc w=1/[\s^2^(Fo^2^)+(0.0928P)^2^+0.2433P] where P=(Fo^2^+2Fc^2^)/3'
_refine_ls_weighting_scheme calc
_refine_ls_wR_factor_gt 0.1172
_refine_ls_wR_factor_ref 0.1430
_reflns_number_gt 4506
_reflns_number_total 6235
_reflns_threshold_expression >2sigma(I)
_cod_data_source_file c2ra00035k.txt
_cod_data_source_block ortho
_cod_original_sg_symbol_H-M 'Pbca '
_cod_database_code 7238555

loop_
_symmetry_equiv_pos_as_xyz
'x, y, z'
'-x+1/2, -y, z+1/2'
'-x, y+1/2, -z+1/2'
'x+1/2, -y+1/2, -z'
'-x, -y, -z'
'x-1/2, y, -z-1/2'
'x, -y-1/2, z-1/2'
'-x-1/2, y-1/2, z'

loop_
_atom_site_label
_atom_site_type_symbol
_atom_site_fract_x
_atom_site_fract_y
_atom_site_fract_z
_atom_site_U_iso_or_equiv
_atom_site_adp_type
_atom_site_occupancy
_atom_site_symmetry_multiplicity
_atom_site_calc_flag
_atom_site_refinement_flags
N6 N 0.96792(12) 0.03083(7) 0.64524(6) 0.0510(5) Uani 1 1 d .
N8 N 0.82261(12) 0.14710(7) 0.50392(7) 0.0523(4) Uani 1 1 d .
N9 N 0.72237(12) 0.14306(8) 0.72186(6) 0.0538(5) Uani 1 1 d .
N5 N 0.99683(12) 0.12180(8) 0.57064(6) 0.0503(4) Uani 1 1 d .
N1 N 0.89764(13) 0.34376(8) 0.44334(7) 0.0540(5) Uani 1 1 d .
N3 N 0.94685(13) 0.37613(8) 0.54494(7) 0.0546(5) Uani 1 1 d .
N7 N 0.74490(12) 0.23154(8) 0.64682(7) 0.0537(5) Uani 1 1 d .
C1 C 0.87661(14) 0.22109(9) 0.56585(7) 0.0458(5) Uani 1 1 d .
N4 N 0.92587(12) 0.29658(8) 0.62798(6) 0.0531(5) Uani 1 1 d .
N2 N 0.83116(13) 0.23071(8) 0.42286(6) 0.0530(5) Uani 1 1 d .
C2 C 0.85744(13) 0.24614(9) 0.47421(7) 0.0472(5) Uani 1 1 d .
N10 N 0.83475(15) 0.04302(8) 0.72069(7) 0.0653(6) Uani 1 1 d .
C3 C 0.92708(14) 0.12703(9) 0.60875(8) 0.0470(5) Uani 1 1 d .
C4 C 0.91358(14) 0.31869(9) 0.53531(8) 0.0479(5) Uani 1 1 d .
C5 C 0.86986(14) 0.17607(9) 0.60834(7) 0.0458(5) Uani 1 1 d .
C6 C 0.91526(14) 0.08296(9) 0.64595(8) 0.0483(5) Uani 1 1 d .
C7 C 0.85251(14) 0.20523(9) 0.51474(8) 0.0459(5) Uani 1 1 d .
C8 C 0.90517(14) 0.27864(9) 0.57606(7) 0.0467(5) Uani 1 1 d .
C9 C 0.80264(15) 0.18157(9) 0.64617(8) 0.0486(5) Uani 1 1 d .
C10 C 0.84686(15) 0.08835(9) 0.68335(8) 0.0516(6) Uani 1 1 d .
C33 C 0.93434(18) -0.02488(10) 0.63845(9) 0.0632(6) Uani 1 1 d .
H1 H 0.8746 -0.0344 0.6317 0.076 Uiso 1 1 calc R
C34 C 1.05789(18) 0.02602(12) 0.65480(9) 0.0681(7) Uani 1 1 d .
H2 H 1.0971 0.0571 0.6611 0.082 Uiso 1 1 calc R
C11 C 0.88968(14) 0.30249(9) 0.48459(8) 0.0486(5) Uani 1 1 d .
C21 C 0.88544(19) 0.23005(11) 0.37963(9) 0.0680(7) Uani 1 1 d .
H3 H 0.9456 0.2414 0.3783 0.082 Uiso 1 1 calc R
C12 C 0.79094(14) 0.13746(9) 0.68354(8) 0.0507(5) Uani 1 1 d .
C13 C 0.9001(2) 0.42703(10) 0.53812(11) 0.0800(8) Uani 1 1 d .
H4 H 0.8426 0.4305 0.5241 0.096 Uiso 1 1 calc R
C32 C 1.11032(17) 0.14406(12) 0.51791(9) 0.0682(7) Uani 1 1 d .
H5 H 1.1562 0.1643 0.5010 0.082 Uiso 1 1 calc R
C30 C 1.01553(17) 0.07309(11) 0.54080(9) 0.0633(6) Uani 1 1 d .
H6 H 0.9857 0.0372 0.5426 0.076 Uiso 1 1 calc R
C41 C 0.85594(18) 0.11135(11) 0.46511(9) 0.0643(6) Uani 1 1 d .
H7 H 0.9031 0.1206 0.4427 0.077 Uiso 1 1 calc R
C22 C 0.74713(18) 0.21136(11) 0.40866(10) 0.0697(7) Uani 1 1 d .
H8 H 0.6976 0.2077 0.4306 0.084 Uiso 1 1 calc R
C29 C 1.05643(16) 0.16542(11) 0.55625(9) 0.0577(6) Uani 1 1 d .
H9 H 1.0592 0.2030 0.5704 0.069 Uiso 1 1 calc R
C25 C 0.89543(18) 0.34739(11) 0.65135(9) 0.0646(6) Uani 1 1 d .
H10 H 0.8548 0.3740 0.6371 0.078 Uiso 1 1 calc R
C35 C 1.0025(2) -0.06323(12) 0.64315(10) 0.0761(8) Uani 1 1 d .
H11 H 0.9984 -0.1039 0.6400 0.091 Uiso 1 1 calc R
C37 C 0.64629(19) 0.29949(13) 0.62312(11) 0.0800(8) Uani 1 1 d .
H12 H 0.6059 0.3216 0.6036 0.096 Uiso 1 1 calc R
C45 C 0.6563(2) 0.16115(12) 0.79695(11) 0.0774(8) Uani 1 1 d .
H13 H 0.6465 0.1684 0.8322 0.093 Uiso 1 1 calc R
C26 C 0.98508(17) 0.26997(12) 0.66180(9) 0.0655(7) Uani 1 1 d .
H14 H 1.0156 0.2349 0.6557 0.079 Uiso 1 1 calc R
C49 C 0.9008(2) 0.02124(12) 0.75311(9) 0.0801(8) Uani 1 1 d .
H15 H 0.9581 0.0368 0.7577 0.096 Uiso 1 1 calc R
C38 C 0.69206(16) 0.25183(11) 0.60642(10) 0.0673(7) Uani 1 1 d .
H16 H 0.6886 0.2354 0.5733 0.081 Uiso 1 1 calc R
C14 C 1.02838(17) 0.38958(12) 0.56653(9) 0.0668(7) Uani 1 1 d .
H17 H 1.0732 0.3628 0.5752 0.080 Uiso 1 1 calc R
C17 C 0.82802(19) 0.36793(11) 0.41557(9) 0.0683(7) Uani 1 1 d .
H18 H 0.7672 0.3597 0.4204 0.082 Uiso 1 1 calc R
C27 C 0.9352(2) 0.35168(13) 0.69886(10) 0.0771(8) Uani 1 1 d .
H19 H 0.9265 0.3817 0.7229 0.093 Uiso 1 1 calc R
C31 C 1.08419(18) 0.08598(13) 0.50847(9) 0.0729(7) Uani 1 1 d .
H20 H 1.1098 0.0607 0.4841 0.087 Uiso 1 1 calc R
C46 C 0.63166(17) 0.14701(11) 0.71216(10) 0.0670(7) Uani 1 1 d .
H21 H 0.6038 0.1431 0.6799 0.080 Uiso 1 1 calc R
C39 C 0.73035(17) 0.26778(10) 0.68916(9) 0.0643(6) Uani 1 1 d .
H22 H 0.7572 0.2640 0.7217 0.077 Uiso 1 1 calc R
C15 C 1.0326(2) 0.44815(13) 0.57304(11) 0.0826(8) Uani 1 1 d .
H23 H 1.0807 0.4691 0.5869 0.099 Uiso 1 1 calc R
C42 C 0.75240(18) 0.11789(11) 0.52740(10) 0.0688(7) Uani 1 1 d .
H24 H 0.7172 0.1321 0.5546 0.083 Uiso 1 1 calc R
C40 C 0.67057(19) 0.30971(11) 0.67533(11) 0.0762(8) Uani 1 1 d .
H25 H 0.6493 0.3399 0.6965 0.091 Uiso 1 1 calc R
C23 C 0.8356(3) 0.20995(13) 0.33923(10) 0.0874(9) Uani 1 1 d .
H26 H 0.8558 0.2047 0.3052 0.105 Uiso 1 1 calc R
C47 C 0.73670(19) 0.15209(11) 0.77403(9) 0.0648(6) Uani 1 1 d .
H27 H 0.7923 0.1520 0.7907 0.078 Uiso 1 1 calc R
C48 C 0.59023(19) 0.15774(12) 0.75836(11) 0.0770(8) Uani 1 1 d .
H28 H 0.5286 0.1621 0.7634 0.092 Uiso 1 1 calc R
C18 C 0.97650(18) 0.36664(11) 0.42456(10) 0.0715(7) Uani 1 1 d .
H29 H 1.0341 0.3580 0.4366 0.086 Uiso 1 1 calc R
C19 C 0.9556(2) 0.40426(11) 0.38523(10) 0.0785(8) Uani 1 1 d .
H30 H 0.9965 0.4255 0.3652 0.094 Uiso 1 1 calc R
C28 C 0.9915(2) 0.30298(14) 0.70520(10) 0.0795(8) Uani 1 1 d .
H31 H 1.0271 0.2949 0.7342 0.095 Uiso 1 1 calc R
C36 C 1.0804(2) -0.03156(13) 0.65363(10) 0.0790(8) Uani 1 1 d .
H32 H 1.1376 -0.0471 0.6589 0.095 Uiso 1 1 calc R
C43 C 0.7436(2) 0.06525(12) 0.50410(12) 0.0860(9) Uani 1 1 d .
H33 H 0.7013 0.0367 0.5126 0.103 Uiso 1 1 calc R
C50 C 0.8669(4) -0.02701(14) 0.77700(12) 0.1072(13) Uani 1 1 d .
H34 H 0.8968 -0.0503 0.8013 0.129 Uiso 1 1 calc R
C16 C 0.9520(3) 0.47145(12) 0.55525(13) 0.0978(10) Uani 1 1 d .
H35 H 0.9365 0.5111 0.5552 0.117 Uiso 1 1 calc R
C20 C 0.8622(2) 0.40553(12) 0.38017(10) 0.0766(8) Uani 1 1 d .
H36 H 0.8295 0.4282 0.3567 0.092 Uiso 1 1 calc R
C24 C 0.7490(3) 0.19851(13) 0.35737(12) 0.0901(9) Uani 1 1 d .
H37 H 0.7010 0.1845 0.3376 0.108 Uiso 1 1 calc R
C44 C 0.8087(2) 0.06076(12) 0.46499(11) 0.0790(8) Uani 1 1 d .
H38 H 0.8178 0.0288 0.4430 0.095 Uiso 1 1 calc R
C51 C 0.7598(2) 0.00763(13) 0.72440(13) 0.0933(9) Uani 1 1 d .
H39 H 0.7059 0.0126 0.7065 0.112 Uiso 1 1 calc R
C52 C 0.7790(4) -0.03566(15) 0.75878(17) 0.1197(14) Uani 1 1 d .
H40 H 0.7405 -0.0659 0.7686 0.144 Uiso 1 1 calc R

loop_
_atom_site_aniso_label
_atom_site_aniso_U_11
_atom_site_aniso_U_22
_atom_site_aniso_U_33
_atom_site_aniso_U_23
_atom_site_aniso_U_13
_atom_site_aniso_U_12
N6 0.0600(12) 0.0433(11) 0.0497(10) 0.0023(8) -0.0001(8) 0.0025(9)
N8 0.0614(11) 0.0441(11) 0.0513(10) 0.0000(8) 0.0013(9) -0.0044(9)
N9 0.0624(12) 0.0513(11) 0.0477(11) 0.0035(8) 0.0104(9) 0.0006(9)
N5 0.0558(11) 0.0467(10) 0.0484(10) 0.0001(8) 0.0079(8) 0.0013(9)
N1 0.0632(12) 0.0477(11) 0.0511(10) 0.0092(8) 0.0018(9) -0.0064(9)
N3 0.0623(12) 0.0437(11) 0.0578(11) 0.0037(8) -0.0066(9) -0.0051(9)
N7 0.0605(11) 0.0488(11) 0.0518(11) 0.0047(8) 0.0070(9) 0.0093(9)
C1 0.0488(12) 0.0433(12) 0.0453(11) 0.0036(9) 0.0048(9) 0.0020(10)
N4 0.0647(12) 0.0477(11) 0.0467(10) -0.0018(8) -0.0012(9) 0.0002(9)
N2 0.0635(12) 0.0523(11) 0.0432(10) 0.0020(8) -0.0040(9) -0.0025(9)
C2 0.0492(12) 0.0487(13) 0.0438(12) 0.0031(9) -0.0016(9) -0.0009(10)
N10 0.0869(15) 0.0493(12) 0.0597(12) 0.0128(9) 0.0183(11) 0.0073(11)
C3 0.0514(13) 0.0453(12) 0.0442(11) -0.0009(9) 0.0008(10) 0.0003(10)
C4 0.0499(13) 0.0431(12) 0.0508(13) 0.0039(10) -0.0012(10) -0.0014(10)
C5 0.0537(13) 0.0413(12) 0.0425(11) 0.0011(9) 0.0006(10) -0.0004(10)
C6 0.0552(13) 0.0436(13) 0.0463(12) -0.0001(9) -0.0012(10) 0.0034(10)
C7 0.0484(12) 0.0414(12) 0.0478(12) 0.0025(9) 0.0023(9) 0.0008(10)
C8 0.0516(13) 0.0445(13) 0.0441(11) -0.0016(9) 0.0000(9) 0.0015(10)
C9 0.0541(13) 0.0442(12) 0.0475(12) 0.0020(10) 0.0016(10) 0.0037(10)
C10 0.0643(14) 0.0436(13) 0.0469(12) 0.0042(10) 0.0042(10) 0.0004(11)
C33 0.0747(16) 0.0480(14) 0.0670(15) -0.0056(11) 0.0064(12) -0.0048(13)
C34 0.0667(16) 0.0647(17) 0.0728(16) -0.0068(12) -0.0130(13) 0.0024(13)
C11 0.0515(13) 0.0458(13) 0.0486(12) 0.0071(10) 0.0009(10) -0.0012(10)
C21 0.0823(17) 0.0703(17) 0.0514(14) 0.0038(12) 0.0054(13) 0.0047(14)
C12 0.0568(13) 0.0500(13) 0.0453(12) 0.0004(10) 0.0061(10) 0.0004(11)
C13 0.096(2) 0.0446(15) 0.100(2) 0.0043(13) -0.0365(16) 0.0018(14)
C32 0.0597(15) 0.0830(19) 0.0619(15) 0.0086(13) 0.0119(12) -0.0012(14)
C30 0.0743(16) 0.0570(15) 0.0586(14) -0.0073(12) 0.0072(12) 0.0019(13)
C41 0.0801(17) 0.0537(15) 0.0593(14) -0.0056(11) 0.0010(12) 0.0037(13)
C22 0.0661(16) 0.0751(18) 0.0679(17) -0.0024(13) -0.0144(13) -0.0031(14)
C29 0.0575(14) 0.0560(14) 0.0595(14) 0.0029(11) 0.0033(11) -0.0021(12)
C25 0.0788(17) 0.0549(15) 0.0601(15) -0.0059(11) 0.0075(12) 0.0018(13)
C35 0.098(2) 0.0478(15) 0.0825(18) -0.0052(13) 0.0109(16) 0.0123(16)
C37 0.0765(18) 0.080(2) 0.0831(19) 0.0158(15) 0.0089(15) 0.0289(15)
C45 0.097(2) 0.0735(18) 0.0615(16) -0.0030(13) 0.0268(16) 0.0063(16)
C26 0.0751(16) 0.0699(16) 0.0514(13) -0.0011(12) -0.0106(12) 0.0084(13)
C49 0.125(2) 0.0669(18) 0.0487(14) 0.0084(13) 0.0014(15) 0.0245(17)
C38 0.0687(16) 0.0738(17) 0.0594(14) 0.0085(12) 0.0008(12) 0.0178(14)
C14 0.0596(16) 0.0727(19) 0.0680(15) -0.0029(13) -0.0063(12) -0.0090(13)
C17 0.0758(17) 0.0675(17) 0.0617(15) 0.0166(12) -0.0125(13) -0.0056(14)
C27 0.099(2) 0.0729(19) 0.0596(16) -0.0186(13) 0.0068(14) -0.0139(17)
C31 0.0771(18) 0.084(2) 0.0581(15) -0.0094(13) 0.0151(13) 0.0089(15)
C46 0.0613(16) 0.0667(17) 0.0731(16) 0.0011(12) 0.0055(13) -0.0036(13)
C39 0.0790(17) 0.0559(15) 0.0582(14) -0.0009(12) 0.0119(12) 0.0060(13)
C15 0.094(2) 0.0663(19) 0.0870(19) -0.0026(15) -0.0138(16) -0.0285(16)
C42 0.0703(17) 0.0606(17) 0.0756(16) 0.0027(13) 0.0066(13) -0.0167(13)
C40 0.0846(19) 0.0587(16) 0.085(2) 0.0011(13) 0.0257(15) 0.0167(15)
C23 0.127(3) 0.089(2) 0.0462(15) -0.0048(14) -0.0094(17) 0.017(2)
C47 0.0826(17) 0.0632(16) 0.0485(14) 0.0010(11) 0.0067(12) 0.0018(13)
C48 0.0705(17) 0.0720(18) 0.0884(19) 0.0009(14) 0.0293(16) -0.0017(14)
C18 0.0678(17) 0.0682(17) 0.0785(17) 0.0117(14) 0.0126(13) -0.0090(13)
C19 0.113(3) 0.0576(16) 0.0651(16) 0.0121(13) 0.0217(16) -0.0178(16)
C28 0.088(2) 0.096(2) 0.0546(15) -0.0077(14) -0.0123(13) -0.0022(17)
C36 0.084(2) 0.0705(19) 0.0828(18) -0.0032(14) -0.0105(15) 0.0297(17)
C43 0.099(2) 0.0589(18) 0.100(2) -0.0014(15) -0.0006(18) -0.0290(16)
C50 0.190(4) 0.067(2) 0.0645(19) 0.0225(15) 0.034(2) 0.039(2)
C16 0.132(3) 0.0467(16) 0.115(2) 0.0043(15) -0.044(2) -0.0099(18)
C20 0.110(2) 0.0605(17) 0.0597(16) 0.0154(12) -0.0121(15) -0.0090(16)
C24 0.107(3) 0.089(2) 0.0745(19) -0.0093(16) -0.0351(18) 0.0016(19)
C44 0.105(2) 0.0508(16) 0.0817(19) -0.0104(13) -0.0096(17) -0.0010(15)
C51 0.098(2) 0.0686(19) 0.114(2) 0.0195(17) 0.0395(18) -0.0035(17)
C52 0.162(4) 0.068(2) 0.129(3) 0.035(2) 0.071(3) 0.011(2)

loop_
_atom_type_symbol
_atom_type_description
_atom_type_scat_dispersion_real
_atom_type_scat_dispersion_imag
_atom_type_scat_source
C C 0.0033 0.0016 'International Tables Vol C Tables 4.2.6.8 and 6.1.1.4'
H H 0.0000 0.0000 'International Tables Vol C Tables 4.2.6.8 and 6.1.1.4'
N N 0.0061 0.0033 'International Tables Vol C Tables 4.2.6.8 and 6.1.1.4'

loop_
_geom_angle_atom_site_label_1
_geom_angle_atom_site_label_2
_geom_angle_atom_site_label_3
_geom_angle
C34 N6 C33 107.8(2)
C34 N6 C6 127.19(19)
C33 N6 C6 124.89(19)
C42 N8 C41 107.7(2)
C42 N8 C7 126.92(19)
C41 N8 C7 125.29(19)
C47 N9 C46 108.6(2)
C47 N9 C12 125.3(2)
C46 N9 C12 125.73(19)
C30 N5 C29 107.53(18)
C30 N5 C3 126.44(18)
C29 N5 C3 126.01(18)
C18 N1 C17 108.07(19)
C18 N1 C11 125.8(2)
C17 N1 C11 126.13(19)
C13 N3 C14 108.3(2)
C13 N3 C4 125.7(2)
C14 N3 C4 125.84(19)
C39 N7 C38 107.56(19)
C39 N7 C9 125.47(19)
C38 N7 C9 126.95(19)
C8 C1 C7 119.42(18)
C8 C1 C5 121.53(18)
C7 C1 C5 119.04(18)
C26 N4 C25 107.74(19)
C26 N4 C8 126.91(19)
C25 N4 C8 125.11(19)
C21 N2 C22 108.5(2)
C21 N2 C2 126.3(2)
C22 N2 C2 125.19(19)
C11 C2 C7 119.26(18)
C11 C2 N2 119.97(17)
C7 C2 N2 120.77(18)
C51 N10 C49 108.9(2)
C51 N10 C10 125.0(2)
C49 N10 C10 125.3(2)
C6 C3 C5 120.03(18)
C6 C3 N5 119.93(18)
C5 C3 N5 120.03(17)
C8 C4 C11 120.22(19)
C8 C4 N3 120.22(18)
C11 C4 N3 119.56(17)
C9 C5 C3 119.92(18)
C9 C5 C1 119.43(18)
C3 C5 C1 120.56(18)
C3 C6 C10 119.74(19)
C3 C6 N6 121.46(18)
C10 C6 N6 118.72(18)
C2 C7 C1 120.61(19)
C2 C7 N8 119.38(18)
C1 C7 N8 120.01(17)
C4 C8 C1 119.90(18)
C4 C8 N4 119.62(18)
C1 C8 N4 120.47(18)
C5 C9 C12 120.01(19)
C5 C9 N7 120.64(18)
C12 C9 N7 119.34(18)
C12 C10 C6 120.31(18)
C12 C10 N10 120.36(19)
C6 C10 N10 119.33(19)
C35 C33 N6 108.3(2)
C35 C33 H1 125.8
N6 C33 H1 125.8
C36 C34 N6 108.4(2)
C36 C34 H2 125.8
N6 C34 H2 125.8
C2 C11 C4 120.48(18)
C2 C11 N1 119.65(18)
C4 C11 N1 119.87(18)
C23 C21 N2 107.5(3)
C23 C21 H3 126.2
N2 C21 H3 126.2
C10 C12 C9 119.96(19)
C10 C12 N9 120.14(18)
C9 C12 N9 119.90(19)
C16 C13 N3 107.7(3)
C16 C13 H4 126.1
N3 C13 H4 126.1
C29 C32 C31 107.5(2)
C29 C32 H5 126.3
C31 C32 H5 126.3
C31 C30 N5 108.7(2)
C31 C30 H6 125.7
N5 C30 H6 125.7
C44 C41 N8 108.6(2)
C44 C41 H7 125.7
N8 C41 H7 125.7
C24 C22 N2 108.0(3)
C24 C22 H8 126.0
N2 C22 H8 126.0
C32 C29 N5 108.3(2)
C32 C29 H9 125.8
N5 C29 H9 125.8
C27 C25 N4 107.9(2)
C27 C25 H10 126.0
N4 C25 H10 126.0
C33 C35 C36 108.0(2)
C33 C35 H11 126.0
C36 C35 H11 126.0
C38 C37 C40 107.8(2)
C38 C37 H12 126.1
C40 C37 H12 126.1
C47 C45 C48 107.8(2)
C47 C45 H13 126.1
C48 C45 H13 126.1
C28 C26 N4 108.7(2)
C28 C26 H14 125.6
N4 C26 H14 125.6
C50 C49 N10 107.5(3)
C50 C49 H15 126.3
N10 C49 H15 126.3
C37 C38 N7 108.5(2)
C37 C38 H16 125.7
N7 C38 H16 125.7
C15 C14 N3 108.3(2)
C15 C14 H17 125.9
N3 C14 H17 125.9
C20 C17 N1 108.7(2)
C20 C17 H18 125.7
N1 C17 H18 125.7
C25 C27 C28 107.9(2)
C25 C27 H19 126.0
C28 C27 H19 126.0
C30 C31 C32 108.0(2)
C30 C31 H20 126.0
C32 C31 H20 126.0
C48 C46 N9 107.4(2)
C48 C46 H21 126.3
N9 C46 H21 126.3
C40 C39 N7 108.6(2)
C40 C39 H22 125.7
N7 C39 H22 125.7
C14 C15 C16 107.3(3)
C14 C15 H23 126.3
C16 C15 H23 126.3
C43 C42 N8 108.0(2)
C43 C42 H24 126.0
N8 C42 H24 126.0
C39 C40 C37 107.6(2)
C39 C40 H25 126.2
C37 C40 H25 126.2
C21 C23 C24 108.2(3)
C21 C23 H26 125.9
C24 C23 H26 125.9
C45 C47 N9 108.1(2)
C45 C47 H27 125.9
N9 C47 H27 125.9
C46 C48 C45 108.1(2)
C46 C48 H28 126.0
C45 C48 H28 126.0
C19 C18 N1 107.8(3)
C19 C18 H29 126.1
N1 C18 H29 126.1
C18 C19 C20 108.0(2)
C18 C19 H30 126.0
C20 C19 H30 126.0
C26 C28 C27 107.7(2)
C26 C28 H31 126.2
C27 C28 H31 126.2
C34 C36 C35 107.5(2)
C34 C36 H32 126.2
C35 C36 H32 126.2
C42 C43 C44 108.5(2)
C42 C43 H33 125.8
C44 C43 H33 125.8
C49 C50 C52 108.0(3)
C49 C50 H34 126.0
C52 C50 H34 126.0
C13 C16 C15 108.4(3)
C13 C16 H35 125.8
C15 C16 H35 125.8
C17 C20 C19 107.4(2)
C17 C20 H36 126.3
C19 C20 H36 126.3
C22 C24 C23 107.7(3)
C22 C24 H37 126.1
C23 C24 H37 126.1
C41 C44 C43 107.2(2)
C41 C44 H38 126.4
C43 C44 H38 126.4
C52 C51 N10 107.5(4)
C52 C51 H39 126.2
N10 C51 H39 126.2
C51 C52 C50 108.1(3)
C51 C52 H40 125.9
C50 C52 H40 125.9

loop_
_geom_bond_atom_site_label_1
_geom_bond_atom_site_label_2
_geom_bond_distance
N6 C34 1.363(3)
N6 C33 1.373(3)
N6 C6 1.421(3)
N8 C42 1.375(3)
N8 C41 1.377(3)
N8 C7 1.422(3)
N9 C47 1.370(3)
N9 C46 1.373(3)
N9 C12 1.421(3)
N5 C30 1.375(3)
N5 C29 1.380(3)
N5 C3 1.429(3)
N1 C18 1.369(3)
N1 C17 1.371(3)
N1 C11 1.419(3)
N3 C13 1.362(3)
N3 C14 1.366(3)
N3 C4 1.419(3)
N7 C39 1.380(3)
N7 C38 1.379(3)
N7 C9 1.424(3)
C1 C8 1.401(3)
C1 C7 1.405(3)
C1 C5 1.498(3)
N4 C26 1.375(3)
N4 C25 1.378(3)
N4 C8 1.426(3)
N2 C21 1.371(3)
N2 C22 1.373(3)
N2 C2 1.418(3)
C2 C11 1.394(3)
C2 C7 1.397(3)
N10 C51 1.377(4)
N10 C49 1.378(3)
N10 C10 1.418(3)
C3 C6 1.395(3)
C3 C5 1.402(3)
C4 C8 1.392(3)
C4 C11 1.398(3)
C5 C9 1.398(3)
C6 C10 1.403(3)
C9 C12 1.398(3)
C10 C12 1.392(3)
C33 C35 1.342(3)
C33 H1 0.9300
C34 C36 1.352(3)
C34 H2 0.9300
C21 C23 1.353(4)
C21 H3 0.9300
C13 C16 1.345(4)
C13 H4 0.9300
C32 C29 1.358(3)
C32 C31 1.398(4)
C32 H5 0.9300
C30 C31 1.347(3)
C30 H6 0.9300
C41 C44 1.348(4)
C41 H7 0.9300
C22 C24 1.347(4)
C22 H8 0.9300
C29 H9 0.9300
C25 C27 1.357(3)
C25 H10 0.9300
C35 C36 1.389(4)
C35 H11 0.9300
C37 C38 1.349(3)
C37 C40 1.406(4)
C37 H12 0.9300
C45 C47 1.347(4)
C45 C48 1.396(4)
C45 H13 0.9300
C26 C28 1.346(3)
C26 H14 0.9300
C49 C50 1.354(4)
C49 H15 0.9300
C38 H16 0.9300
C14 C15 1.344(3)
C14 H17 0.9300
C17 C20 1.347(3)
C17 H18 0.9300
C27 C28 1.398(4)
C27 H19 0.9300
C31 H20 0.9300
C46 C48 1.357(3)
C46 H21 0.9300
C39 C40 1.350(3)
C39 H22 0.9300
C15 C16 1.386(4)
C15 H23 0.9300
C42 C43 1.345(3)
C42 H24 0.9300
C40 H25 0.9300
C23 C24 1.393(4)
C23 H26 0.9300
C47 H27 0.9300
C48 H28 0.9300
C18 C19 1.358(4)
C18 H29 0.9300
C19 C20 1.394(4)
C19 H30 0.9300
C28 H31 0.9300
C36 H32 0.9300
C43 C44 1.397(4)
C43 H33 0.9300
C50 C52 1.401(5)
C50 H34 0.9300
C16 H35 0.9300
C20 H36 0.9300
C24 H37 0.9300
C44 H38 0.9300
C51 C52 1.352(5)
C51 H39 0.9300
C52 H40 0.9300

loop_
_geom_torsion_atom_site_label_1
_geom_torsion_atom_site_label_2
_geom_torsion_atom_site_label_3
_geom_torsion_atom_site_label_4
_geom_torsion
C21 N2 C2 C11 61.5(3)
C22 N2 C2 C11 -121.5(2)
C21 N2 C2 C7 -117.7(2)
C22 N2 C2 C7 59.3(3)
C30 N5 C3 C6 47.7(3)
C29 N5 C3 C6 -134.0(2)
C30 N5 C3 C5 -131.5(2)
C29 N5 C3 C5 46.8(3)
C13 N3 C4 C8 -116.6(3)
C14 N3 C4 C8 57.8(3)
C13 N3 C4 C11 63.7(3)
C14 N3 C4 C11 -121.9(2)
C6 C3 C5 C9 1.8(3)
N5 C3 C5 C9 -178.94(19)
C6 C3 C5 C1 -174.65(19)
N5 C3 C5 C1 4.6(3)
C8 C1 C5 C9 70.0(3)
C7 C1 C5 C9 -109.1(2)
C8 C1 C5 C3 -113.5(2)
C7 C1 C5 C3 67.4(3)
C5 C3 C6 C10 -0.9(3)
N5 C3 C6 C10 179.84(19)
C5 C3 C6 N6 175.56(18)
N5 C3 C6 N6 -3.6(3)
C34 N6 C6 C3 67.7(3)
C33 N6 C6 C3 -117.6(2)
C34 N6 C6 C10 -115.8(3)
C33 N6 C6 C10 59.0(3)
C11 C2 C7 C1 2.3(3)
N2 C2 C7 C1 -178.49(19)
C11 C2 C7 N8 -177.83(18)
N2 C2 C7 N8 1.4(3)
C8 C1 C7 C2 0.5(3)
C5 C1 C7 C2 179.62(19)
C8 C1 C7 N8 -179.42(18)
C5 C1 C7 N8 -0.3(3)
C42 N8 C7 C2 -124.3(2)
C41 N8 C7 C2 51.1(3)
C42 N8 C7 C1 55.6(3)
C41 N8 C7 C1 -129.0(2)
C11 C4 C8 C1 3.0(3)
N3 C4 C8 C1 -176.77(19)
C11 C4 C8 N4 -177.12(19)
N3 C4 C8 N4 3.2(3)
C7 C1 C8 C4 -3.1(3)
C5 C1 C8 C4 177.79(19)
C7 C1 C8 N4 176.99(19)
C5 C1 C8 N4 -2.1(3)
C26 N4 C8 C4 -125.8(2)
C25 N4 C8 C4 47.8(3)
C26 N4 C8 C1 54.1(3)
C25 N4 C8 C1 -132.2(2)
C3 C5 C9 C12 -1.7(3)
C1 C5 C9 C12 174.8(2)
C3 C5 C9 N7 178.99(19)
C1 C5 C9 N7 -4.5(3)
C39 N7 C9 C5 -126.4(2)
C38 N7 C9 C5 55.3(3)
C39 N7 C9 C12 54.3(3)
C38 N7 C9 C12 -124.0(2)
C3 C6 C10 C12 -0.1(3)
N6 C6 C10 C12 -176.72(19)
C3 C6 C10 N10 179.3(2)
N6 C6 C10 N10 2.7(3)
C51 N10 C10 C12 64.6(3)
C49 N10 C10 C12 -126.5(2)
C51 N10 C10 C6 -114.9(3)
C49 N10 C10 C6 54.0(3)
C34 N6 C33 C35 -0.7(3)
C6 N6 C33 C35 -176.3(2)
C33 N6 C34 C36 0.5(3)
C6 N6 C34 C36 175.9(2)
C7 C2 C11 C4 -2.4(3)
N2 C2 C11 C4 178.33(19)
C7 C2 C11 N1 177.99(19)
N2 C2 C11 N1 -1.2(3)
C8 C4 C11 C2 -0.2(3)
N3 C4 C11 C2 179.55(19)
C8 C4 C11 N1 179.40(19)
N3 C4 C11 N1 -0.9(3)
C18 N1 C11 C2 -114.0(3)
C17 N1 C11 C2 66.4(3)
C18 N1 C11 C4 66.4(3)
C17 N1 C11 C4 -113.2(3)
C22 N2 C21 C23 -0.6(3)
C2 N2 C21 C23 176.9(2)
C6 C10 C12 C9 0.3(3)
N10 C10 C12 C9 -179.2(2)
C6 C10 C12 N9 -179.29(19)
N10 C10 C12 N9 1.3(3)
C5 C9 C12 C10 0.6(3)
N7 C9 C12 C10 179.96(19)
C5 C9 C12 N9 -179.80(19)
N7 C9 C12 N9 -0.5(3)
C47 N9 C12 C10 68.5(3)
C46 N9 C12 C10 -119.4(2)
C47 N9 C12 C9 -111.1(3)
C46 N9 C12 C9 61.1(3)
C14 N3 C13 C16 0.0(3)
C4 N3 C13 C16 175.2(2)
C29 N5 C30 C31 -0.5(3)
C3 N5 C30 C31 178.1(2)
C42 N8 C41 C44 -1.0(3)
C7 N8 C41 C44 -177.2(2)
C21 N2 C22 C24 0.3(3)
C2 N2 C22 C24 -177.2(2)
C31 C32 C29 N5 -0.4(3)
C30 N5 C29 C32 0.5(3)
C3 N5 C29 C32 -178.1(2)
C26 N4 C25 C27 -0.2(3)
C8 N4 C25 C27 -174.9(2)
N6 C33 C35 C36 0.6(3)
C25 N4 C26 C28 0.1(3)
C8 N4 C26 C28 174.7(2)
C51 N10 C49 C50 -0.4(3)
C10 N10 C49 C50 -170.8(2)
C40 C37 C38 N7 0.0(3)
C39 N7 C38 C37 0.3(3)
C9 N7 C38 C37 178.8(2)
C13 N3 C14 C15 -0.1(3)
C4 N3 C14 C15 -175.3(2)
C18 N1 C17 C20 -0.3(3)
C11 N1 C17 C20 179.3(2)
N4 C25 C27 C28 0.2(3)
N5 C30 C31 C32 0.2(3)
C29 C32 C31 C30 0.1(3)
C47 N9 C46 C48 -0.7(3)
C12 N9 C46 C48 -174.0(2)
C38 N7 C39 C40 -0.4(3)
C9 N7 C39 C40 -179.0(2)
N3 C14 C15 C16 0.2(3)
C41 N8 C42 C43 0.8(3)
C7 N8 C42 C43 176.9(2)
N7 C39 C40 C37 0.4(3)
C38 C37 C40 C39 -0.2(3)
N2 C21 C23 C24 0.6(3)
C48 C45 C47 N9 0.0(3)
C46 N9 C47 C45 0.4(3)
C12 N9 C47 C45 173.7(2)
N9 C46 C48 C45 0.7(3)
C47 C45 C48 C46 -0.4(3)
C17 N1 C18 C19 -0.5(3)
C11 N1 C18 C19 179.9(2)
N1 C18 C19 C20 1.1(3)
N4 C26 C28 C27 0.0(3)
C25 C27 C28 C26 -0.1(3)
N6 C34 C36 C35 -0.1(3)
C33 C35 C36 C34 -0.4(3)
N8 C42 C43 C44 -0.3(3)
N10 C49 C50 C52 0.6(3)
N3 C13 C16 C15 0.1(4)
C14 C15 C16 C13 -0.1(4)
N1 C17 C20 C19 1.0(3)
C18 C19 C20 C17 -1.3(3)
N2 C22 C24 C23 0.1(3)
C21 C23 C24 C22 -0.4(4)
N8 C41 C44 C43 0.8(3)
C42 C43 C44 C41 -0.3(3)
C49 N10 C51 C52 0.0(3)
C10 N10 C51 C52 170.5(3)
N10 C51 C52 C50 0.3(4)
C49 C50 C52 C51 -0.6(4)
